data_4310383
loop_
_publ_author_name
'Yugen Zhang'
'R. H. Holm'

_publ_section_title
;
 Structural Conversions of Molybdenum-Iron-Sulfur Edge-Bridged Double
 Cubanes and PN-Type Clusters Topologically Related to the Nitrogenase
 P-Cluster
;
_journal_name_full 'Inorganic Chemistry'
_journal_page_first 674
_journal_page_last 682
_journal_paper_doi 10.1021/ic030259t
_journal_volume 43
_journal_year 2004
_chemical_formula_moiety (Et4N)2[Tp2Mo2Fe6S7(OMe)4]MeCN
_chemical_formula_sum 'C40 H87 B2 Fe6 Mo2 N15 O4 S7'
_chemical_formula_weight 1615.27
_chemical_melting_point ?
_chemical_name_systematic
;
  ?
;
_space_group_IT_number 14
_symmetry_cell_setting monoclinic
_symmetry_space_group_name_Hall '-P 2yn'
_symmetry_space_group_name_H-M 'P 1 21/n 1'
_atom_sites_solution_hydrogens geom
_atom_sites_solution_primary direct
_atom_sites_solution_secondary difmap
_audit_creation_method SHELXL-97
_cell_angle_alpha 90.00
_cell_angle_beta 112.549(8)
_cell_angle_gamma 90.00
_cell_formula_units_Z 4
_cell_length_a 19.989(7)
_cell_length_b 16.420(6)
_cell_length_c 23.472(9)
_cell_measurement_temperature 293(2)
_cell_volume 7115(5)
_computing_cell_refinement 'Bruker SMART'
_computing_data_collection 'Bruker SMART'
_computing_data_reduction 'Bruker SHELXTL'
_computing_molecular_graphics 'Bruker SHELXTL'
_computing_publication_material 'Bruker SHELXTL'
_computing_structure_refinement 'SHELXL-97 (Sheldrick, 1997)'
_computing_structure_solution 'SHELXS-97 (Sheldrick, 1990)'
_diffrn_ambient_temperature 293(2)
_diffrn_measured_fraction_theta_full 0.998
_diffrn_measured_fraction_theta_max 0.998
_diffrn_measurement_device_type 'CCD APEX '
_diffrn_measurement_method 'phi and omega scans'
_diffrn_radiation_monochromator graphite
_diffrn_radiation_source 'fine-focus sealed tube'
_diffrn_radiation_type MoK\a
_diffrn_radiation_wavelength 0.71073
_diffrn_reflns_av_R_equivalents 0.0690
_diffrn_reflns_av_sigmaI/netI 0.0764
_diffrn_reflns_limit_h_max 19
_diffrn_reflns_limit_h_min -19
_diffrn_reflns_limit_k_max 11
_diffrn_reflns_limit_k_min -15
_diffrn_reflns_limit_l_max 22
_diffrn_reflns_limit_l_min -22
_diffrn_reflns_number 24070
_diffrn_reflns_theta_full 20.00
_diffrn_reflns_theta_max 20.00
_diffrn_reflns_theta_min 0.94
_diffrn_standards_decay_% 0
_exptl_absorpt_coefficient_mu 1.777
_exptl_absorpt_correction_T_max 0.93
_exptl_absorpt_correction_T_min 0.88
_exptl_absorpt_correction_type SADABS
_exptl_crystal_colour 'dark  black'
_exptl_crystal_density_diffrn 1.508
_exptl_crystal_density_method 'not measured'
_exptl_crystal_F_000 3304
_exptl_crystal_size_max 0.08
_exptl_crystal_size_mid 0.06
_exptl_crystal_size_min 0.04
_refine_diff_density_max 2.035
_refine_diff_density_min -0.948
_refine_diff_density_rms 0.208
_refine_ls_extinction_method none
_refine_ls_goodness_of_fit_ref 1.089
_refine_ls_hydrogen_treatment mixed
_refine_ls_matrix_type full
_refine_ls_number_parameters 689
_refine_ls_number_reflns 6637
_refine_ls_number_restraints 0
_refine_ls_restrained_S_all 1.089
_refine_ls_R_factor_all 0.1232
_refine_ls_R_factor_gt 0.0983
_refine_ls_shift/su_max 1.181
_refine_ls_shift/su_mean 0.027
_refine_ls_structure_factor_coef Fsqd
_refine_ls_weighting_details 'calc w=1/[\s^2^(Fo^2^)+(0.1405P)^2^+162.4500P] where P=(Fo^2^+2Fc^2^)/3'
_refine_ls_weighting_scheme calc
_refine_ls_wR_factor_gt 0.2625
_refine_ls_wR_factor_ref 0.2797
_reflns_number_gt 4874
_reflns_number_total 6637
_reflns_threshold_expression 2sigma(I)
_cod_data_source_file ic030259t_08.cif
_cod_data_source_block (Et4N)2[Tp2Mo2Fe6S7(OMe)4]MeCN
_cod_depositor_comments
;
The following automatic conversions were performed:

'_chemical_melting_point' value ' not measured ' was changed to '?' -
the value is undefined or not given.

Automatic conversion script
Id: cif_fix_values 1569 2011-02-09 13:29:24Z adriana 
;
_cod_original_cell_volume 7115(4)
_cod_database_code 4310383

loop_
_symmetry_equiv_pos_as_xyz
'x, y, z'
'-x+1/2, y+1/2, -z+1/2'
'-x, -y, -z'
'x-1/2, -y-1/2, z-1/2'

loop_
_atom_site_label
_atom_site_type_symbol
_atom_site_fract_x
_atom_site_fract_y
_atom_site_fract_z
_atom_site_U_iso_or_equiv
_atom_site_adp_type
_atom_site_occupancy
_atom_site_symmetry_multiplicity
_atom_site_calc_flag
_atom_site_refinement_flags
_atom_site_disorder_assembly
_atom_site_disorder_group
Mo1 Mo -0.07865(11) 0.05300(10) 0.65979(9) 0.0351(6) Uani 1 1 d . A 1
Mo2 Mo 0.10686(11) 0.45533(11) 0.73247(9) 0.0373(6) Uani 1 1 d . A 1
Fe1 Fe -0.16203(17) 0.19019(18) 0.62353(15) 0.0377(9) Uani 1 1 d . . .
Fe2 Fe -0.05124(17) 0.19111(18) 0.72764(15) 0.0378(9) Uani 1 1 d . A .
Fe3 Fe -0.02998(16) 0.18847(17) 0.62613(14) 0.0337(8) Uani 1 1 d . A .
Fe4 Fe -0.04052(18) 0.45462(18) 0.66998(15) 0.0399(9) Uani 1 1 d . . .
Fe5 Fe 0.01917(18) 0.34746(19) 0.75599(15) 0.0413(9) Uani 1 1 d . A .
Fe6 Fe 0.03929(17) 0.33738(17) 0.65462(14) 0.0346(8) Uani 1 1 d . A .
S1 S -0.1228(3) 0.1157(3) 0.5605(3) 0.0377(14) Uani 1 1 d . A .
S2 S -0.1518(3) 0.1142(3) 0.7085(3) 0.0426(15) Uani 1 1 d . A .
S3 S 0.0354(3) 0.1166(3) 0.7118(3) 0.0408(15) Uani 1 1 d . . .
S4 S 0.0408(3) 0.4660(3) 0.6235(3) 0.0396(15) Uani 1 1 d . A .
S5 S 0.0157(3) 0.4835(4) 0.7726(3) 0.0481(16) Uani 1 1 d . A .
S6 S 0.1256(3) 0.3131(3) 0.7497(3) 0.0444(16) Uani 1 1 d . . .
S7 S -0.0784(3) 0.3086(3) 0.6583(3) 0.0358(14) Uani 1 1 d . A .
O1 O 0.0292(8) 0.2528(8) 0.5926(6) 0.037(4) Uani 1 1 d . . .
O2 O -0.0152(8) 0.2632(9) 0.8004(8) 0.054(4) Uani 1 1 d . . .
O3 O -0.2513(9) 0.2461(10) 0.5835(9) 0.061(5) Uani 1 1 d . A .
O4 O -0.1320(8) 0.5047(9) 0.6320(8) 0.056(4) Uani 1 1 d . A .
N1 N -0.0173(11) -0.0315(9) 0.6213(9) 0.048(5) Uani 1 1 d . . .
N2 N -0.0250(12) -0.1145(12) 0.6223(9) 0.054(6) Uani 1 1 d . A .
N3 N -0.1667(13) -0.0400(11) 0.6197(9) 0.050(5) Uani 1 1 d . . .
N4 N -0.1477(14) -0.1232(12) 0.6244(11) 0.061(6) Uani 1 1 d . A .
N5 N -0.0406(11) -0.0401(12) 0.7355(10) 0.049(5) Uani 1 1 d . . .
N6 N -0.0421(13) -0.1218(12) 0.7209(11) 0.064(6) Uani 1 1 d . A .
N7 N 0.1276(12) 0.5899(11) 0.7299(9) 0.055(6) Uani 1 1 d . . .
N8 N 0.1988(12) 0.6189(12) 0.7545(9) 0.054(6) Uani 1 1 d . A .
N9 N 0.1862(10) 0.4737(11) 0.8279(10) 0.047(5) Uani 1 1 d . . .
N10 N 0.2472(12) 0.5206(12) 0.8416(10) 0.055(6) Uani 1 1 d . A .
N11 N 0.2072(10) 0.4475(10) 0.7135(9) 0.046(5) Uani 1 1 d . . .
N12 N 0.2677(12) 0.4933(11) 0.7443(10) 0.057(6) Uani 1 1 d . A .
N13 N 0.7575(14) 0.3848(17) 0.7374(13) 0.093(8) Uani 1 1 d . . .
N14 N 0.8080(11) 0.3889(11) 0.4563(9) 0.056(6) Uani 1 1 d . . .
N22 N 0.185(3) 0.732(4) 0.915(3) 0.12(2) Uiso 0.50 1 d P . .
B1 B -0.072(3) -0.1485(18) 0.6557(18) 0.073(12) Uani 1 1 d . . .
H1 H -0.070(14) -0.208(18) 0.655(12) 0.087 Uiso 1 1 calc . . .
B2 B 0.2626(19) 0.561(2) 0.7918(17) 0.065(10) Uani 1 1 d . . .
H2 H 0.308(14) 0.591(16) 0.809(12) 0.078 Uiso 1 1 calc . . .
C1 C 0.0836(14) 0.2240(13) 0.5792(11) 0.050(7) Uani 1 1 d . A .
H1A H 0.0866 0.2539 0.5451 0.075 Uiso 1 1 calc R . .
H1B H 0.0753 0.1674 0.5683 0.075 Uiso 1 1 calc R . .
H1C H 0.1282 0.2298 0.6144 0.075 Uiso 1 1 calc R . .
C2 C 0.035(2) 0.2342(19) 0.8578(12) 0.120(16) Uani 1 1 d . A .
H2A H 0.0144 0.2378 0.8883 0.180 Uiso 1 1 calc R . .
H2B H 0.0785 0.2667 0.8704 0.180 Uiso 1 1 calc R . .
H2C H 0.0471 0.1785 0.8534 0.180 Uiso 1 1 calc R . .
C3 C -0.307(2) 0.205(2) 0.5514(18) 0.106(13) Uani 1 1 d . . .
H3A H -0.2995 0.1801 0.5175 0.159 Uiso 1 1 calc R A .
H3B H -0.3484 0.2406 0.5360 0.159 Uiso 1 1 calc R . .
H3C H -0.3158 0.1637 0.5767 0.159 Uiso 1 1 calc R . .
C4 C -0.1375(17) 0.5905(16) 0.6347(14) 0.083(9) Uani 1 1 d . . .
H4A H -0.1089 0.6090 0.6757 0.125 Uiso 1 1 calc R A .
H4B H -0.1872 0.6055 0.6244 0.125 Uiso 1 1 calc R . .
H4C H -0.1201 0.6153 0.6060 0.125 Uiso 1 1 calc R . .
C5 C -0.2358(18) -0.0354(16) 0.5850(13) 0.060(8) Uani 1 1 d . A .
H5 H -0.2615 0.0131 0.5735 0.072 Uiso 1 1 calc R . .
C6 C -0.2652(18) -0.111(2) 0.5678(13) 0.077(9) Uani 1 1 d . . .
H6 H -0.3136 -0.1232 0.5459 0.092 Uiso 1 1 calc R A .
C7 C -0.209(2) -0.163(2) 0.5895(16) 0.081(10) Uani 1 1 d . A .
H7 H -0.2120 -0.2183 0.5815 0.097 Uiso 1 1 calc R . .
C8 C 0.0228(14) -0.0189(14) 0.5886(12) 0.050(7) Uani 1 1 d . A .
H8 H 0.0358 0.0326 0.5800 0.060 Uiso 1 1 calc R . .
C9 C 0.0425(16) -0.0874(18) 0.5692(12) 0.070(9) Uani 1 1 d . . .
H9 H 0.0696 -0.0932 0.5449 0.084 Uiso 1 1 calc R A .
C10 C 0.0131(16) -0.1489(18) 0.5942(12) 0.066(8) Uani 1 1 d . A .
H10 H 0.0195 -0.2046 0.5913 0.079 Uiso 1 1 calc R . .
C11 C -0.0129(14) -0.0340(17) 0.7946(15) 0.065(8) Uani 1 1 d . A .
H11 H -0.0090 0.0146 0.8160 0.078 Uiso 1 1 calc R . .
C12 C 0.0107(18) -0.1097(19) 0.8230(15) 0.077(9) Uani 1 1 d . . .
H12 H 0.0359 -0.1211 0.8646 0.092 Uiso 1 1 calc R A .
C13 C -0.0130(16) -0.1633(18) 0.7735(18) 0.078(10) Uani 1 1 d . A .
H13 H -0.0091 -0.2197 0.7765 0.094 Uiso 1 1 calc R . .
C14 C 0.0833(13) 0.6536(14) 0.7078(12) 0.055(7) Uani 1 1 d . A .
H14 H 0.0330 0.6523 0.6892 0.066 Uiso 1 1 calc R . .
C15 C 0.1278(19) 0.7224(15) 0.7180(13) 0.070(8) Uani 1 1 d . . .
H15 H 0.1120 0.7755 0.7068 0.084 Uiso 1 1 calc R A .
C16 C 0.1955(17) 0.6993(15) 0.7461(12) 0.059(7) Uani 1 1 d . A .
H16 H 0.2353 0.7340 0.7584 0.071 Uiso 1 1 calc R . .
C17 C 0.1832(18) 0.4474(14) 0.8826(15) 0.081(10) Uani 1 1 d . A .
H17 H 0.1473 0.4162 0.8881 0.097 Uiso 1 1 calc R . .
C18 C 0.2481(18) 0.4791(18) 0.9290(12) 0.076(10) Uani 1 1 d . . .
H18 H 0.2628 0.4715 0.9714 0.091 Uiso 1 1 calc R A .
C19 C 0.2856(15) 0.5233(15) 0.8996(15) 0.060(7) Uani 1 1 d . A .
H19 H 0.3299 0.5496 0.9186 0.072 Uiso 1 1 calc R . .
C20 C 0.2306(13) 0.3939(14) 0.6810(11) 0.043(6) Uani 1 1 d . A .
H20 H 0.2020 0.3535 0.6554 0.052 Uiso 1 1 calc R . .
C21 C 0.3028(13) 0.4074(16) 0.6911(12) 0.052(7) Uani 1 1 d . . .
H21 H 0.3302 0.3789 0.6734 0.062 Uiso 1 1 calc R A .
C22 C 0.3266(14) 0.4719(16) 0.7329(13) 0.061(8) Uani 1 1 d . A .
H22 H 0.3726 0.4948 0.7493 0.073 Uiso 1 1 calc R . .
C23 C 0.771(2) 0.461(3) 0.7794(16) 0.133(18) Uani 1 1 d . . .
H23A H 0.7300 0.4977 0.7622 0.160 Uiso 1 1 calc R . .
H23B H 0.7733 0.4440 0.8198 0.160 Uiso 1 1 calc R . .
C24 C 0.839(2) 0.505(3) 0.786(3) 0.22(4) Uani 1 1 d . . .
H24A H 0.8800 0.4749 0.8136 0.324 Uiso 1 1 calc R . .
H24B H 0.8386 0.5581 0.8032 0.324 Uiso 1 1 calc R . .
H24C H 0.8422 0.5101 0.7467 0.324 Uiso 1 1 calc R . .
C25 C 0.823(2) 0.334(3) 0.7603(18) 0.130(16) Uani 1 1 d . . .
H25A H 0.8653 0.3686 0.7667 0.156 Uiso 1 1 calc R . .
H25B H 0.8209 0.2939 0.7295 0.156 Uiso 1 1 calc R . .
C26 C 0.833(2) 0.289(3) 0.825(2) 0.146(17) Uani 1 1 d . . .
H26A H 0.8534 0.3263 0.8587 0.219 Uiso 1 1 calc R . .
H26B H 0.8650 0.2431 0.8311 0.219 Uiso 1 1 calc R . .
H26C H 0.7868 0.2705 0.8232 0.219 Uiso 1 1 calc R . .
C27 C 0.691(2) 0.342(3) 0.736(2) 0.142(19) Uani 1 1 d . . .
H27A H 0.6503 0.3789 0.7216 0.170 Uiso 1 1 calc R . .
H27B H 0.6981 0.3251 0.7777 0.170 Uiso 1 1 calc R . .
C28 C 0.674(3) 0.265(3) 0.693(3) 0.18(2) Uani 1 1 d . . .
H28A H 0.7173 0.2448 0.6908 0.268 Uiso 1 1 calc R . .
H28B H 0.6398 0.2795 0.6530 0.268 Uiso 1 1 calc R . .
H28C H 0.6526 0.2235 0.7103 0.268 Uiso 1 1 calc R . .
C29 C 0.744(2) 0.413(3) 0.6697(16) 0.124(15) Uani 1 1 d . . .
H29A H 0.7905 0.4295 0.6687 0.149 Uiso 1 1 calc R . .
H29B H 0.7278 0.3661 0.6426 0.149 Uiso 1 1 calc R . .
C30 C 0.691(2) 0.481(4) 0.644(2) 0.21(3) Uani 1 1 d . . .
H30A H 0.6644 0.4891 0.6705 0.312 Uiso 1 1 calc R . .
H30B H 0.6578 0.4674 0.6035 0.312 Uiso 1 1 calc R . .
H30C H 0.7164 0.5302 0.6431 0.312 Uiso 1 1 calc R . .
C31 C 0.8188(14) 0.4735(16) 0.4329(13) 0.064(8) Uani 1 1 d . . .
H31A H 0.8478 0.4672 0.4082 0.077 Uiso 1 1 calc R . .
H31B H 0.7718 0.4942 0.4060 0.077 Uiso 1 1 calc R . .
C32 C 0.8528(17) 0.5333(14) 0.4799(12) 0.071(8) Uani 1 1 d . . .
H32A H 0.8315 0.5314 0.5102 0.107 Uiso 1 1 calc R . .
H32B H 0.8459 0.5865 0.4616 0.107 Uiso 1 1 calc R . .
H32C H 0.9037 0.5218 0.4993 0.107 Uiso 1 1 calc R . .
C33 C 0.8812(14) 0.3542(16) 0.4940(11) 0.060(7) Uani 1 1 d . . .
H33A H 0.8744 0.3004 0.5079 0.072 Uiso 1 1 calc R . .
H33B H 0.9031 0.3879 0.5304 0.072 Uiso 1 1 calc R . .
C34 C 0.9351(17) 0.3471(18) 0.4616(15) 0.086(10) Uani 1 1 d . . .
H34A H 0.9647 0.2996 0.4764 0.129 Uiso 1 1 calc R . .
H34B H 0.9654 0.3947 0.4704 0.129 Uiso 1 1 calc R . .
H34C H 0.9089 0.3427 0.4178 0.129 Uiso 1 1 calc R . .
C35 C 0.7643(18) 0.393(2) 0.4976(14) 0.092(11) Uani 1 1 d . . .
H35A H 0.7909 0.4248 0.5342 0.110 Uiso 1 1 calc R . .
H35B H 0.7580 0.3385 0.5107 0.110 Uiso 1 1 calc R . .
C36 C 0.688(2) 0.433(2) 0.462(3) 0.26(4) Uani 1 1 d . . .
H36A H 0.6927 0.4777 0.4379 0.389 Uiso 1 1 calc R . .
H36B H 0.6688 0.4523 0.4917 0.389 Uiso 1 1 calc R . .
H36C H 0.6555 0.3932 0.4360 0.389 Uiso 1 1 calc R . .
C37 C 0.7737(17) 0.3397(17) 0.4017(13) 0.071(8) Uani 1 1 d . . .
H37A H 0.8013 0.3454 0.3757 0.086 Uiso 1 1 calc R . .
H37B H 0.7257 0.3615 0.3790 0.086 Uiso 1 1 calc R . .
C38 C 0.766(2) 0.2438(17) 0.4131(16) 0.127(16) Uani 1 1 d . . .
H38A H 0.7626 0.2363 0.4525 0.190 Uiso 1 1 calc R . .
H38B H 0.8076 0.2153 0.4125 0.190 Uiso 1 1 calc R . .
H38C H 0.7230 0.2229 0.3813 0.190 Uiso 1 1 calc R . .
C113 C 0.136(4) 0.672(5) 0.885(3) 0.11(2) Uiso 0.50 1 d P . .
C114 C 0.022(6) 0.642(7) 0.941(5) 0.19(4) Uiso 0.50 1 d P . .

loop_
_atom_site_aniso_label
_atom_site_aniso_U_11
_atom_site_aniso_U_22
_atom_site_aniso_U_33
_atom_site_aniso_U_23
_atom_site_aniso_U_13
_atom_site_aniso_U_12
Mo1 0.0526(13) 0.0152(10) 0.0456(13) 0.0022(9) 0.0279(11) -0.0001(9)
Mo2 0.0462(13) 0.0209(11) 0.0417(13) -0.0015(9) 0.0133(10) -0.0017(9)
Fe1 0.044(2) 0.0223(17) 0.052(2) 0.0042(15) 0.0246(17) 0.0018(15)
Fe2 0.050(2) 0.0249(18) 0.045(2) 0.0001(15) 0.0247(17) 0.0011(15)
Fe3 0.045(2) 0.0186(17) 0.044(2) 0.0026(14) 0.0236(17) -0.0005(14)
Fe4 0.051(2) 0.0208(18) 0.047(2) -0.0001(15) 0.0174(17) 0.0039(16)
Fe5 0.053(2) 0.0273(18) 0.046(2) -0.0027(16) 0.0224(18) -0.0043(16)
Fe6 0.045(2) 0.0195(17) 0.040(2) -0.0018(14) 0.0170(16) -0.0059(15)
S1 0.053(4) 0.027(3) 0.037(3) 0.000(3) 0.022(3) -0.002(3)
S2 0.056(4) 0.030(3) 0.057(4) 0.000(3) 0.038(3) 0.000(3)
S3 0.045(4) 0.024(3) 0.057(4) 0.010(3) 0.023(3) 0.009(3)
S4 0.052(4) 0.023(3) 0.039(3) 0.002(3) 0.011(3) -0.003(3)
S5 0.061(4) 0.032(3) 0.054(4) -0.006(3) 0.025(3) 0.003(3)
S6 0.052(4) 0.024(3) 0.054(4) 0.002(3) 0.018(3) 0.001(3)
S7 0.044(3) 0.024(3) 0.043(4) 0.004(3) 0.020(3) -0.001(3)
O1 0.047(9) 0.026(8) 0.046(9) -0.001(7) 0.026(8) 0.002(7)
O2 0.050(10) 0.045(10) 0.064(13) -0.002(9) 0.020(9) -0.010(8)
O3 0.036(10) 0.041(11) 0.105(15) -0.007(10) 0.027(10) -0.018(9)
O4 0.055(10) 0.032(10) 0.076(12) -0.003(9) 0.018(9) 0.000(8)
N1 0.095(16) 0.000(11) 0.066(14) -0.002(9) 0.048(13) -0.003(10)
N2 0.089(16) 0.035(14) 0.043(13) 0.004(10) 0.031(13) 0.020(12)
N3 0.089(18) 0.023(13) 0.046(13) -0.010(10) 0.034(14) -0.015(12)
N4 0.083(19) 0.027(14) 0.092(18) 0.000(12) 0.054(16) -0.012(14)
N5 0.071(14) 0.039(15) 0.041(14) 0.019(10) 0.025(12) 0.012(11)
N6 0.104(18) 0.023(14) 0.078(18) 0.022(14) 0.050(15) 0.002(12)
N7 0.074(16) 0.025(12) 0.065(14) -0.023(11) 0.025(13) -0.022(13)
N8 0.073(16) 0.023(14) 0.062(14) -0.012(10) 0.020(13) -0.018(11)
N9 0.043(13) 0.026(11) 0.066(16) 0.005(11) 0.014(11) 0.001(11)
N10 0.068(16) 0.033(13) 0.041(16) -0.003(11) -0.003(13) 0.004(12)
N11 0.064(13) 0.011(10) 0.062(13) -0.004(10) 0.022(12) -0.020(11)
N12 0.081(17) 0.017(11) 0.069(15) -0.014(11) 0.024(13) -0.022(12)
N13 0.09(2) 0.10(2) 0.11(2) -0.011(18) 0.060(18) 0.025(17)
N14 0.075(16) 0.024(11) 0.057(14) 0.024(11) 0.014(13) 0.003(11)
B1 0.13(4) 0.010(16) 0.08(3) -0.014(18) 0.05(3) -0.01(2)
B2 0.06(2) 0.04(2) 0.07(3) -0.008(19) -0.005(19) 0.012(17)
C1 0.08(2) 0.016(12) 0.053(16) 0.005(11) 0.029(15) -0.014(13)
C2 0.24(4) 0.09(2) 0.030(18) -0.026(17) 0.05(2) -0.11(3)
C3 0.13(3) 0.07(2) 0.16(4) 0.06(2) 0.10(3) 0.03(2)
C4 0.11(3) 0.05(2) 0.09(2) -0.006(17) 0.03(2) 0.003(17)
C5 0.08(2) 0.037(18) 0.056(18) 0.000(14) 0.024(18) -0.032(17)
C6 0.07(2) 0.10(3) 0.07(2) -0.012(19) 0.030(18) -0.04(2)
C7 0.09(3) 0.06(2) 0.11(3) -0.04(2) 0.06(2) -0.04(2)
C8 0.084(19) 0.022(14) 0.075(18) -0.011(13) 0.064(17) -0.001(13)
C9 0.10(2) 0.07(2) 0.063(19) 0.013(17) 0.063(19) 0.045(19)
C10 0.10(2) 0.052(18) 0.051(17) -0.014(15) 0.034(17) 0.007(17)
C11 0.069(19) 0.052(19) 0.08(2) 0.026(17) 0.031(17) -0.002(15)
C12 0.12(3) 0.05(2) 0.07(2) 0.028(19) 0.04(2) 0.006(19)
C13 0.08(2) 0.039(18) 0.14(3) 0.04(2) 0.06(2) 0.007(17)
C14 0.049(16) 0.023(15) 0.077(19) 0.018(13) 0.007(14) 0.023(15)
C15 0.10(3) 0.019(16) 0.08(2) -0.003(14) 0.02(2) -0.001(17)
C16 0.07(2) 0.022(18) 0.065(19) -0.022(13) 0.006(17) -0.023(15)
C17 0.11(3) 0.009(13) 0.08(2) -0.002(15) -0.01(2) 0.011(15)
C18 0.11(3) 0.054(19) 0.033(16) -0.005(15) 0.000(19) 0.039(19)
C19 0.060(18) 0.032(16) 0.07(2) -0.002(15) 0.007(19) -0.004(14)
C20 0.054(18) 0.024(13) 0.055(16) 0.008(12) 0.024(14) 0.004(12)
C21 0.039(17) 0.054(18) 0.069(18) -0.007(15) 0.027(14) -0.010(13)
C22 0.039(16) 0.059(19) 0.09(2) -0.007(17) 0.032(16) 0.000(14)
C23 0.15(4) 0.17(4) 0.09(3) -0.02(3) 0.07(3) 0.11(3)
C24 0.11(3) 0.22(6) 0.35(8) -0.22(6) 0.11(4) -0.09(4)
C25 0.11(3) 0.19(4) 0.12(3) 0.02(3) 0.08(3) 0.08(3)
C26 0.19(5) 0.12(4) 0.15(4) 0.01(3) 0.09(4) 0.07(3)
C27 0.12(3) 0.15(4) 0.23(5) 0.04(4) 0.15(4) 0.01(3)
C28 0.19(5) 0.11(3) 0.32(7) -0.09(4) 0.19(5) -0.06(3)
C29 0.10(3) 0.20(5) 0.07(3) 0.02(3) 0.03(2) -0.01(3)
C30 0.11(3) 0.37(8) 0.17(4) 0.19(5) 0.09(3) 0.13(5)
C31 0.054(17) 0.055(18) 0.09(2) 0.010(17) 0.036(16) -0.007(14)
C32 0.13(3) 0.027(15) 0.07(2) 0.002(14) 0.049(19) -0.016(16)
C33 0.074(19) 0.052(17) 0.037(15) 0.016(13) 0.002(15) -0.011(15)
C34 0.10(2) 0.07(2) 0.10(2) 0.037(19) 0.06(2) 0.047(19)
C35 0.11(3) 0.11(3) 0.07(2) -0.02(2) 0.06(2) -0.05(2)
C36 0.11(3) 0.08(3) 0.66(14) -0.10(5) 0.23(6) -0.03(3)
C37 0.09(2) 0.07(2) 0.054(19) -0.001(16) 0.030(17) 0.006(17)
C38 0.20(4) 0.04(2) 0.09(2) 0.015(18) 0.01(3) -0.05(2)

loop_
_atom_type_symbol
_atom_type_description
_atom_type_scat_dispersion_real
_atom_type_scat_dispersion_imag
_atom_type_scat_source
C C 0.0033 0.0016 'International Tables Vol C Tables 4.2.6.8 and 6.1.1.4'
H H 0.0000 0.0000 'International Tables Vol C Tables 4.2.6.8 and 6.1.1.4'
B B 0.0013 0.0007 'International Tables Vol C Tables 4.2.6.8 and 6.1.1.4'
N N 0.0061 0.0033 'International Tables Vol C Tables 4.2.6.8 and 6.1.1.4'
O O 0.0106 0.0060 'International Tables Vol C Tables 4.2.6.8 and 6.1.1.4'
S S 0.1246 0.1234 'International Tables Vol C Tables 4.2.6.8 and 6.1.1.4'
Fe Fe 0.3463 0.8444 'International Tables Vol C Tables 4.2.6.8 and 6.1.1.4'
Mo Mo -1.6832 0.6857 'International Tables Vol C Tables 4.2.6.8 and 6.1.1.4'

loop_
_geom_angle_atom_site_label_1
_geom_angle_atom_site_label_2
_geom_angle_atom_site_label_3
_geom_angle
_geom_angle_site_symmetry_1
_geom_angle_site_symmetry_3
_geom_angle_publ_flag
N5 Mo1 N3 80.9(8) . . ?
N5 Mo1 N1 80.0(7) . . ?
N3 Mo1 N1 82.7(7) . . ?
N5 Mo1 S3 85.8(6) . . ?
N3 Mo1 S3 163.3(6) . . ?
N1 Mo1 S3 85.1(5) . . ?
N5 Mo1 S1 162.4(6) . . ?
N3 Mo1 S1 87.0(5) . . ?
N1 Mo1 S1 85.9(5) . . ?
S3 Mo1 S1 103.5(2) . . ?
N5 Mo1 S2 89.5(5) . . ?
N3 Mo1 S2 87.8(5) . . ?
N1 Mo1 S2 166.9(5) . . ?
S3 Mo1 S2 102.2(2) . . ?
S1 Mo1 S2 102.8(2) . . ?
N5 Mo1 Fe3 138.7(6) . . ?
N3 Mo1 Fe3 139.4(5) . . ?
N1 Mo1 Fe3 94.5(5) . . ?
S3 Mo1 Fe3 52.97(15) . . ?
S1 Mo1 Fe3 52.46(15) . . ?
S2 Mo1 Fe3 98.64(16) . . ?
N5 Mo1 Fe2 100.1(6) . . ?
N3 Mo1 Fe2 140.0(5) . . ?
N1 Mo1 Fe2 137.1(5) . . ?
S3 Mo1 Fe2 52.47(15) . . ?
S1 Mo1 Fe2 97.41(16) . . ?
S2 Mo1 Fe2 52.39(16) . . ?
Fe3 Mo1 Fe2 57.33(10) . . ?
N5 Mo1 Fe1 142.0(5) . . ?
N3 Mo1 Fe1 98.2(6) . . ?
N1 Mo1 Fe1 137.8(5) . . ?
S3 Mo1 Fe1 98.48(16) . . ?
S1 Mo1 Fe1 52.28(15) . . ?
S2 Mo1 Fe1 52.61(16) . . ?
Fe3 Mo1 Fe1 57.92(10) . . ?
Fe2 Mo1 Fe1 56.94(10) . . ?
N9 Mo2 N11 81.9(7) . . ?
N9 Mo2 N7 79.9(8) . . ?
N11 Mo2 N7 82.1(7) . . ?
N9 Mo2 S6 87.5(5) . . ?
N11 Mo2 S6 83.2(5) . . ?
N7 Mo2 S6 161.8(6) . . ?
N9 Mo2 S4 163.6(6) . . ?
N11 Mo2 S4 87.8(5) . . ?
N7 Mo2 S4 86.1(6) . . ?
S6 Mo2 S4 103.9(2) . . ?
N9 Mo2 S5 86.2(5) . . ?
N11 Mo2 S5 166.6(5) . . ?
N7 Mo2 S5 89.8(6) . . ?
S6 Mo2 S5 102.5(2) . . ?
S4 Mo2 S5 102.4(2) . . ?
N9 Mo2 Fe6 140.8(5) . . ?
N11 Mo2 Fe6 94.6(5) . . ?
N7 Mo2 Fe6 138.5(5) . . ?
S6 Mo2 Fe6 53.42(17) . . ?
S4 Mo2 Fe6 52.42(15) . . ?
S5 Mo2 Fe6 98.56(18) . . ?
N9 Mo2 Fe5 98.8(6) . . ?
N11 Mo2 Fe5 135.4(4) . . ?
N7 Mo2 Fe5 142.3(6) . . ?
S6 Mo2 Fe5 52.48(16) . . ?
S4 Mo2 Fe5 97.55(17) . . ?
S5 Mo2 Fe5 52.67(16) . . ?
Fe6 Mo2 Fe5 57.39(10) . . ?
N9 Mo2 Fe4 138.4(5) . . ?
N11 Mo2 Fe4 139.5(5) . . ?
N7 Mo2 Fe4 99.3(6) . . ?
S6 Mo2 Fe4 98.84(17) . . ?
S4 Mo2 Fe4 52.33(16) . . ?
S5 Mo2 Fe4 52.24(17) . . ?
Fe6 Mo2 Fe4 57.92(10) . . ?
Fe5 Mo2 Fe4 57.09(11) . . ?
O3 Fe1 S1 115.4(6) . . ?
O3 Fe1 S2 116.5(6) . . ?
S1 Fe1 S2 109.5(2) . . ?
O3 Fe1 S7 99.8(5) . . ?
S1 Fe1 S7 106.1(2) . . ?
S2 Fe1 S7 108.4(2) . . ?
O3 Fe1 Fe2 139.7(6) . . ?
S1 Fe1 Fe2 103.4(2) . . ?
S2 Fe1 Fe2 54.87(18) . . ?
S7 Fe1 Fe2 57.54(16) . . ?
O3 Fe1 Fe3 139.7(5) . . ?
S1 Fe1 Fe3 54.11(17) . . ?
S2 Fe1 Fe3 102.8(2) . . ?
S7 Fe1 Fe3 57.06(15) . . ?
Fe2 Fe1 Fe3 59.26(12) . . ?
O3 Fe1 Mo1 153.4(5) . . ?
S1 Fe1 Mo1 55.92(16) . . ?
S2 Fe1 Mo1 56.03(16) . . ?
S7 Fe1 Mo1 106.80(17) . . ?
Fe2 Fe1 Mo1 60.89(10) . . ?
Fe3 Fe1 Mo1 59.69(10) . . ?
O2 Fe2 S3 114.7(5) . . ?
O2 Fe2 S2 120.5(5) . . ?
S3 Fe2 S2 110.0(2) . . ?
O2 Fe2 S7 91.0(5) . . ?
S3 Fe2 S7 107.7(2) . . ?
S2 Fe2 S7 110.7(2) . . ?
O2 Fe2 Fe3 132.5(5) . . ?
S3 Fe2 Fe3 55.31(17) . . ?
S2 Fe2 Fe3 104.8(2) . . ?
S7 Fe2 Fe3 58.07(16) . . ?
O2 Fe2 Fe1 135.7(5) . . ?
S3 Fe2 Fe1 105.8(2) . . ?
S2 Fe2 Fe1 55.85(18) . . ?
S7 Fe2 Fe1 59.07(16) . . ?
Fe3 Fe2 Fe1 60.82(12) . . ?
O2 Fe2 Mo1 159.6(5) . . ?
S3 Fe2 Mo1 56.29(17) . . ?
S2 Fe2 Mo1 56.79(16) . . ?
S7 Fe2 Mo1 109.03(18) . . ?
Fe3 Fe2 Mo1 60.60(10) . . ?
Fe1 Fe2 Mo1 62.17(11) . . ?
O2 Fe2 Fe5 44.1(5) . . ?
S3 Fe2 Fe5 100.53(19) . . ?
S2 Fe2 Fe5 149.3(2) . . ?
S7 Fe2 Fe5 54.22(16) . . ?
Fe3 Fe2 Fe5 89.39(13) . . ?
Fe1 Fe2 Fe5 112.82(14) . . ?
Mo1 Fe2 Fe5 148.69(14) . . ?
O1 Fe3 S1 118.5(5) . . ?
O1 Fe3 S3 113.9(5) . . ?
S1 Fe3 S3 112.0(2) . . ?
O1 Fe3 S7 93.4(4) . . ?
S1 Fe3 S7 108.7(2) . . ?
S3 Fe3 S7 108.0(2) . . ?
O1 Fe3 Fe2 134.4(4) . . ?
S1 Fe3 Fe2 104.93(19) . . ?
S3 Fe3 Fe2 55.34(17) . . ?
S7 Fe3 Fe2 58.33(16) . . ?
O1 Fe3 Fe1 138.0(4) . . ?
S1 Fe3 Fe1 55.24(17) . . ?
S3 Fe3 Fe1 105.07(19) . . ?
S7 Fe3 Fe1 58.82(16) . . ?
Fe2 Fe3 Fe1 59.92(12) . . ?
O1 Fe3 Mo1 155.9(4) . . ?
S1 Fe3 Mo1 57.35(16) . . ?
S3 Fe3 Mo1 56.91(16) . . ?
S7 Fe3 Mo1 110.46(17) . . ?
Fe2 Fe3 Mo1 62.07(10) . . ?
Fe1 Fe3 Mo1 62.39(10) . . ?
O1 Fe3 Fe6 45.3(4) . . ?
S1 Fe3 Fe6 147.3(2) . . ?
S3 Fe3 Fe6 100.4(2) . . ?
S7 Fe3 Fe6 55.35(15) . . ?
Fe2 Fe3 Fe6 90.36(13) . . ?
Fe1 Fe3 Fe6 113.80(14) . . ?
Mo1 Fe3 Fe6 150.77(15) . . ?
O4 Fe4 S5 113.8(5) . . ?
O4 Fe4 S4 118.4(5) . . ?
S5 Fe4 S4 109.5(3) . . ?
O4 Fe4 S7 99.7(5) . . ?
S5 Fe4 S7 108.8(2) . . ?
S4 Fe4 S7 105.5(2) . . ?
O4 Fe4 Fe5 137.3(5) . . ?
S5 Fe4 Fe5 55.07(18) . . ?
S4 Fe4 Fe5 103.17(19) . . ?
S7 Fe4 Fe5 57.65(16) . . ?
O4 Fe4 Fe6 142.0(5) . . ?
S5 Fe4 Fe6 102.7(2) . . ?
S4 Fe4 Fe6 53.92(16) . . ?
S7 Fe4 Fe6 56.83(15) . . ?
Fe5 Fe4 Fe6 59.01(12) . . ?
O4 Fe4 Mo2 153.9(5) . . ?
S5 Fe4 Mo2 56.05(17) . . ?
S4 Fe4 Mo2 55.97(17) . . ?
S7 Fe4 Mo2 106.35(17) . . ?
Fe5 Fe4 Mo2 60.53(11) . . ?
Fe6 Fe4 Mo2 59.28(10) . . ?
O2 Fe5 S6 112.4(5) . . ?
O2 Fe5 S5 123.3(5) . . ?
S6 Fe5 S5 110.4(3) . . ?
O2 Fe5 S7 89.9(5) . . ?
S6 Fe5 S7 107.7(2) . . ?
S5 Fe5 S7 110.4(2) . . ?
O2 Fe5 Fe6 130.1(5) . . ?
S6 Fe5 Fe6 55.74(18) . . ?
S5 Fe5 Fe6 104.4(2) . . ?
S7 Fe5 Fe6 57.89(16) . . ?
O2 Fe5 Fe4 136.4(5) . . ?
S6 Fe5 Fe4 106.4(2) . . ?
S5 Fe5 Fe4 55.41(19) . . ?
S7 Fe5 Fe4 59.13(16) . . ?
Fe6 Fe5 Fe4 60.77(12) . . ?
O2 Fe5 Mo2 160.0(5) . . ?
S6 Fe5 Mo2 56.50(16) . . ?
S5 Fe5 Mo2 56.91(18) . . ?
S7 Fe5 Mo2 108.99(17) . . ?
Fe6 Fe5 Mo2 60.45(10) . . ?
Fe4 Fe5 Mo2 62.38(11) . . ?
O2 Fe5 Fe2 43.2(5) . . ?
S6 Fe5 Fe2 98.69(19) . . ?
S5 Fe5 Fe2 150.6(2) . . ?
S7 Fe5 Fe2 53.87(15) . . ?
Fe6 Fe5 Fe2 87.98(13) . . ?
Fe4 Fe5 Fe2 112.71(15) . . ?
Mo2 Fe5 Fe2 146.87(14) . . ?
O1 Fe6 S4 115.8(4) . . ?
O1 Fe6 S6 115.3(5) . . ?
S4 Fe6 S6 112.7(2) . . ?
O1 Fe6 S7 93.6(4) . . ?
S4 Fe6 S7 109.2(2) . . ?
S6 Fe6 S7 108.2(2) . . ?
O1 Fe6 Fe5 136.4(4) . . ?
S4 Fe6 Fe5 105.55(19) . . ?
S6 Fe6 Fe5 55.28(18) . . ?
S7 Fe6 Fe5 58.84(17) . . ?
O1 Fe6 Fe4 136.7(4) . . ?
S4 Fe6 Fe4 55.58(18) . . ?
S6 Fe6 Fe4 105.5(2) . . ?
S7 Fe6 Fe4 59.22(16) . . ?
Fe5 Fe6 Fe4 60.22(12) . . ?
O1 Fe6 Mo2 155.2(4) . . ?
S4 Fe6 Mo2 57.89(16) . . ?
S6 Fe6 Mo2 57.10(16) . . ?
S7 Fe6 Mo2 111.21(18) . . ?
Fe5 Fe6 Mo2 62.17(11) . . ?
Fe4 Fe6 Mo2 62.80(11) . . ?
O1 Fe6 Fe3 45.2(4) . . ?
S4 Fe6 Fe3 145.5(2) . . ?
S6 Fe6 Fe3 101.74(19) . . ?
S7 Fe6 Fe3 55.60(15) . . ?
Fe5 Fe6 Fe3 92.25(13) . . ?
Fe4 Fe6 Fe3 114.19(14) . . ?
Mo2 Fe6 Fe3 152.80(15) . . ?
Fe3 S1 Fe1 70.64(19) . . ?
Fe3 S1 Mo1 70.19(18) . . ?
Fe1 S1 Mo1 71.80(18) . . ?
Fe2 S2 Fe1 69.28(19) . . ?
Fe2 S2 Mo1 70.82(18) . . ?
Fe1 S2 Mo1 71.36(18) . . ?
Fe3 S3 Fe2 69.35(19) . . ?
Fe3 S3 Mo1 70.12(19) . . ?
Fe2 S3 Mo1 71.24(19) . . ?
Fe6 S4 Fe4 70.50(19) . . ?
Fe6 S4 Mo2 69.69(18) . . ?
Fe4 S4 Mo2 71.70(19) . . ?
Fe5 S5 Fe4 69.5(2) . . ?
Fe5 S5 Mo2 70.42(19) . . ?
Fe4 S5 Mo2 71.7(2) . . ?
Fe5 S6 Fe6 69.0(2) . . ?
Fe5 S6 Mo2 71.02(19) . . ?
Fe6 S6 Mo2 69.48(18) . . ?
Fe6 S7 Fe3 69.05(17) . . ?
Fe6 S7 Fe2 101.8(2) . . ?
Fe3 S7 Fe2 63.60(16) . . ?
Fe6 S7 Fe5 63.27(17) . . ?
Fe3 S7 Fe5 103.4(2) . . ?
Fe2 S7 Fe5 71.90(19) . . ?
Fe6 S7 Fe1 132.6(2) . . ?
Fe3 S7 Fe1 64.12(16) . . ?
Fe2 S7 Fe1 63.39(16) . . ?
Fe5 S7 Fe1 134.5(2) . . ?
Fe6 S7 Fe4 63.95(16) . . ?
Fe3 S7 Fe4 132.1(2) . . ?
Fe2 S7 Fe4 134.6(3) . . ?
Fe5 S7 Fe4 63.22(17) . . ?
Fe1 S7 Fe4 157.4(3) . . ?
C1 O1 Fe3 125.2(12) . . ?
C1 O1 Fe6 124.5(14) . . ?
Fe3 O1 Fe6 89.5(6) . . ?
C2 O2 Fe2 120.7(16) . . ?
C2 O2 Fe5 117.6(15) . . ?
Fe2 O2 Fe5 92.7(7) . . ?
C3 O3 Fe1 118.7(18) . . ?
C4 O4 Fe4 119.3(17) . . ?
C8 N1 N2 105.2(17) . . ?
C8 N1 Mo1 132.9(14) . . ?
N2 N1 Mo1 121.4(15) . . ?
C10 N2 N1 109(2) . . ?
C10 N2 B1 133(2) . . ?
N1 N2 B1 118(2) . . ?
C5 N3 N4 107(2) . . ?
C5 N3 Mo1 133.8(17) . . ?
N4 N3 Mo1 118.8(18) . . ?
C7 N4 N3 105(2) . . ?
C7 N4 B1 134(3) . . ?
N3 N4 B1 121(2) . . ?
C11 N5 N6 108(2) . . ?
C11 N5 Mo1 132.5(18) . . ?
N6 N5 Mo1 119.8(16) . . ?
C13 N6 N5 108(2) . . ?
C13 N6 B1 132(3) . . ?
N5 N6 B1 120(2) . . ?
C14 N7 N8 108.1(18) . . ?
C14 N7 Mo2 132.4(18) . . ?
N8 N7 Mo2 119.5(15) . . ?
C16 N8 N7 107(2) . . ?
C16 N8 B2 132(2) . . ?
N7 N8 B2 120(2) . . ?
N10 N9 C17 108(2) . . ?
N10 N9 Mo2 122.8(17) . . ?
C17 N9 Mo2 129.1(18) . . ?
C19 N10 N9 113(2) . . ?
C19 N10 B2 127(3) . . ?
N9 N10 B2 120(2) . . ?
C20 N11 N12 103.0(19) . . ?
C20 N11 Mo2 133.0(15) . . ?
N12 N11 Mo2 123.1(15) . . ?
C22 N12 N11 114.4(19) . . ?
C22 N12 B2 128(2) . . ?
N11 N12 B2 118(2) . . ?
C25 N13 C27 114(3) . . ?
C25 N13 C23 108(3) . . ?
C27 N13 C23 109(3) . . ?
C25 N13 C29 108(2) . . ?
C27 N13 C29 108(3) . . ?
C23 N13 C29 109(3) . . ?
C37 N14 C33 109(2) . . ?
C37 N14 C35 113(2) . . ?
C33 N14 C35 108(2) . . ?
C37 N14 C31 105.7(19) . . ?
C33 N14 C31 108.2(19) . . ?
C35 N14 C31 112(2) . . ?
N4 B1 N6 111(3) . . ?
N4 B1 N2 111(3) . . ?
N6 B1 N2 110(3) . . ?
N10 B2 N8 110(3) . . ?
N10 B2 N12 109(2) . . ?
N8 B2 N12 107(2) . . ?
N3 C5 C6 111(3) . . ?
C7 C6 C5 105(3) . . ?
C6 C7 N4 111(3) . . ?
N1 C8 C9 113(2) . . ?
C8 C9 C10 104(2) . . ?
N2 C10 C9 108(2) . . ?
N5 C11 C12 112(3) . . ?
C13 C12 C11 103(3) . . ?
N6 C13 C12 110(2) . . ?
N7 C14 C15 106(2) . . ?
C16 C15 C14 108(2) . . ?
C15 C16 N8 110(2) . . ?
N9 C17 C18 104(3) . . ?
C19 C18 C17 108(3) . . ?
N10 C19 C18 107(2) . . ?
N11 C20 C21 111(2) . . ?
C20 C21 C22 107(2) . . ?
N12 C22 C21 104(2) . . ?
C24 C23 N13 113(3) . . ?
N13 C25 C26 112(3) . . ?
N13 C27 C28 112(3) . . ?
C30 C29 N13 116(3) . . ?
C32 C31 N14 116(2) . . ?
N14 C33 C34 117(2) . . ?
N14 C35 C36 111(3) . . ?
N14 C37 C38 116(2) . . ?
N22 C113 C114 114(5) . . ?

loop_
_geom_bond_atom_site_label_1
_geom_bond_atom_site_label_2
_geom_bond_distance
_geom_bond_site_symmetry_2
_geom_bond_publ_flag
Mo1 N5 2.244(19) . ?
Mo1 N3 2.25(2) . ?
Mo1 N1 2.257(18) . ?
Mo1 S3 2.375(6) . ?
Mo1 S1 2.386(6) . ?
Mo1 S2 2.395(6) . ?
Mo1 Fe3 2.666(3) . ?
Mo1 Fe2 2.704(4) . ?
Mo1 Fe1 2.737(4) . ?
Mo2 N9 2.21(2) . ?
Mo2 N11 2.22(2) . ?
Mo2 N7 2.253(19) . ?
Mo2 S6 2.376(6) . ?
Mo2 S4 2.393(6) . ?
Mo2 S5 2.395(6) . ?
Mo2 Fe6 2.650(4) . ?
Mo2 Fe5 2.694(4) . ?
Mo2 Fe4 2.742(4) . ?
Fe1 O3 1.904(17) . ?
Fe1 S1 2.279(6) . ?
Fe1 S2 2.294(6) . ?
Fe1 S7 2.488(6) . ?
Fe1 Fe2 2.593(5) . ?
Fe1 Fe3 2.617(4) . ?
Fe2 O2 1.974(16) . ?
Fe2 S3 2.264(6) . ?
Fe2 S2 2.268(6) . ?
Fe2 S7 2.448(6) . ?
Fe2 Fe3 2.576(4) . ?
Fe2 Fe5 2.880(4) . ?
Fe3 O1 1.961(14) . ?
Fe3 S1 2.247(6) . ?
Fe3 S3 2.263(6) . ?
Fe3 S7 2.441(6) . ?
Fe3 Fe6 2.763(4) . ?
Fe4 O4 1.888(16) . ?
Fe4 S5 2.283(7) . ?
Fe4 S4 2.286(7) . ?
Fe4 S7 2.498(6) . ?
Fe4 Fe5 2.598(5) . ?
Fe4 Fe6 2.612(4) . ?
Fe5 O2 2.006(16) . ?
Fe5 S6 2.259(7) . ?
Fe5 S5 2.274(7) . ?
Fe5 S7 2.458(7) . ?
Fe5 Fe6 2.566(5) . ?
Fe6 O1 1.964(14) . ?
Fe6 S4 2.239(6) . ?
Fe6 S6 2.272(7) . ?
Fe6 S7 2.434(6) . ?
O1 C1 1.33(3) . ?
O2 C2 1.42(3) . ?
O3 C3 1.27(4) . ?
O4 C4 1.42(3) . ?
N1 C8 1.32(3) . ?
N1 N2 1.37(2) . ?
N2 C10 1.31(3) . ?
N2 B1 1.54(4) . ?
N3 C5 1.31(3) . ?
N3 N4 1.41(3) . ?
N4 C7 1.35(4) . ?
N4 B1 1.47(5) . ?
N5 C11 1.29(3) . ?
N5 N6 1.38(3) . ?
N6 C13 1.33(4) . ?
N6 B1 1.48(4) . ?
N7 C14 1.34(3) . ?
N7 N8 1.40(3) . ?
N8 C16 1.33(3) . ?
N8 B2 1.57(4) . ?
N9 N10 1.37(3) . ?
N9 C17 1.38(4) . ?
N10 C19 1.28(3) . ?
N10 B2 1.47(4) . ?
N11 C20 1.36(3) . ?
N11 N12 1.37(3) . ?
N12 C22 1.35(3) . ?
N12 B2 1.60(4) . ?
N13 C25 1.47(4) . ?
N13 C27 1.50(4) . ?
N13 C23 1.55(4) . ?
N13 C29 1.58(4) . ?
N14 C37 1.45(3) . ?
N14 C33 1.50(3) . ?
N14 C35 1.53(3) . ?
N14 C31 1.54(3) . ?
N22 C113 1.38(9) . ?
C5 C6 1.36(4) . ?
C6 C7 1.35(4) . ?
C8 C9 1.33(3) . ?
C9 C10 1.41(4) . ?
C11 C12 1.40(4) . ?
C12 C13 1.39(4) . ?
C14 C15 1.40(3) . ?
C15 C16 1.31(4) . ?
C17 C18 1.43(4) . ?
C18 C19 1.40(4) . ?
C20 C21 1.39(3) . ?
C21 C22 1.40(3) . ?
C23 C24 1.50(5) . ?
C25 C26 1.64(5) . ?
C27 C28 1.56(5) . ?
C29 C30 1.51(5) . ?
C31 C32 1.44(3) . ?
C33 C34 1.54(3) . ?
C35 C36 1.57(5) . ?
C37 C38 1.61(4) . ?
C113 C114 3.08(13) . ?
